data_7002974
loop_
_publ_author_name
'Miguel, Pablo J. Sanz'
'Roitzsch, Michael'
'Yin, Lu'
'Lax, Patrick M.'
'Holland, Lars'
'Krizanovic, Olga'
'Lutterbeck, Matthias'
'Sch\"urmann, Markus'
'Fusch, Edda C.'
'Lippert, Bernhard'

_publ_section_title
;
 On the many roles of NH3 ligands in mono- and multinuclear complexes
 of platinum
;
_journal_issue 48
_journal_name_full 'Dalton Transactions'
_journal_page_first 10774
_journal_page_last 10786
_journal_paper_doi 10.1039/b916537a
_journal_year 2009
_chemical_formula_moiety 'C10 H24 N10 O2 Pt2, N O3, Cl, 2(H2 O)'
_chemical_formula_sum 'C10 H28 Cl N11 O7 Pt2'
_chemical_formula_weight 840.06
_chemical_name_systematic
;
?
;
_space_group_IT_number 15
_symmetry_cell_setting monoclinic
_symmetry_space_group_name_Hall '-C 2yc'
_symmetry_space_group_name_H-M 'C 1 2/c 1'
_atom_sites_solution_hydrogens geom
_atom_sites_solution_primary direct
_atom_sites_solution_secondary difmap
_audit_creation_date 2008-11-15T18:11:17-00:00
_audit_creation_method 'WinGX routine CIF_UPDATE'
_cell_angle_alpha 90
_cell_angle_beta 114.677(3)
_cell_angle_gamma 90
_cell_formula_units_Z 4
_cell_length_a 9.6979(3)
_cell_length_b 17.2903(5)
_cell_length_c 15.1942(6)
_cell_measurement_reflns_used 7285
_cell_measurement_temperature 383(2)
_cell_measurement_theta_max 27.4999
_cell_measurement_theta_min 2.5892
_cell_volume 2315.09(15)
_computing_structure_refinement 'SHELXL-97 (Sheldrick, 1997)'
_computing_structure_solution 'SHELXS-97 (Sheldrick, 1990)'
_diffrn_ambient_temperature 383(2)
_diffrn_measured_fraction_theta_full 0.981
_diffrn_measured_fraction_theta_max 0.981
_diffrn_radiation_monochromator graphite
_diffrn_radiation_type MoK\a
_diffrn_radiation_wavelength 0.71073
_diffrn_reflns_av_R_equivalents 0.0348
_diffrn_reflns_av_unetI/netI 0.0262
_diffrn_reflns_limit_h_max 11
_diffrn_reflns_limit_h_min -12
_diffrn_reflns_limit_k_max 22
_diffrn_reflns_limit_k_min -22
_diffrn_reflns_limit_l_max 19
_diffrn_reflns_limit_l_min -18
_diffrn_reflns_number 11662
_diffrn_reflns_theta_full 27.58
_diffrn_reflns_theta_max 27.58
_diffrn_reflns_theta_min 2.59
_exptl_absorpt_coefficient_mu 12.242
_exptl_absorpt_correction_T_max 0.053
_exptl_absorpt_correction_T_min 0.043
_exptl_absorpt_correction_type multi-scan
_exptl_absorpt_process_details sadabs
_exptl_crystal_colour orange
_exptl_crystal_density_diffrn 2.41
_exptl_crystal_density_method 'not measured'
_exptl_crystal_description prisms
_exptl_crystal_F_000 1576
_exptl_crystal_size_max 0.6
_exptl_crystal_size_mid 0.24
_exptl_crystal_size_min 0.24
_refine_diff_density_max 3.821
_refine_diff_density_min -2.395
_refine_diff_density_rms 0.536
_refine_ls_extinction_method none
_refine_ls_goodness_of_fit_ref 1.031
_refine_ls_hydrogen_treatment constr
_refine_ls_matrix_type full
_refine_ls_number_parameters 142
_refine_ls_number_reflns 2634
_refine_ls_number_restraints 6
_refine_ls_restrained_S_all 1.035
_refine_ls_R_factor_all 0.0436
_refine_ls_R_factor_gt 0.0367
_refine_ls_shift/su_max 0
_refine_ls_shift/su_mean 0
_refine_ls_structure_factor_coef Fsqd
_refine_ls_weighting_details 'calc w=1/[\s^2^(Fo^2^)+(0.0928P)^2^+5.3701P] where P=(Fo^2^+2Fc^2^)/3'
_refine_ls_weighting_scheme calc
_refine_ls_wR_factor_gt 0.1194
_refine_ls_wR_factor_ref 0.122
_reflns_number_gt 2192
_reflns_number_total 2634
_reflns_threshold_expression >2sigma(I)
_cod_data_source_file b916537a.txt
_cod_data_source_block 1a
_cod_original_cell_volume 2315.08(13)
_cod_original_sg_symbol_H-M C2/c
_cod_database_code 7002974

loop_
_symmetry_equiv_pos_as_xyz
'x, y, z'
'-x, y, -z+1/2'
'x+1/2, y+1/2, z'
'-x+1/2, y+1/2, -z+1/2'
'-x, -y, -z'
'x, -y, z-1/2'
'-x+1/2, -y+1/2, -z'
'x+1/2, -y+1/2, z-1/2'

loop_
_atom_site_label
_atom_site_type_symbol
_atom_site_fract_x
_atom_site_fract_y
_atom_site_fract_z
_atom_site_U_iso_or_equiv
_atom_site_adp_type
_atom_site_occupancy
_atom_site_symmetry_multiplicity
_atom_site_calc_flag
_atom_site_refinement_flags
_atom_site_disorder_assembly
_atom_site_disorder_group
Pt1 Pt -0.03154(3) 0.049634(16) 0.337396(18) 0.02007(15) Uani 1 1 d . . .
N1 N 0.3595(7) 0.1695(4) 0.5287(4) 0.0265(14) Uani 1 1 d . . .
C1 C 0.4483(10) 0.1699(6) 0.6334(6) 0.038(2) Uani 1 1 d . . .
H1A H 0.4445 0.1271 0.6554 0.056 Uiso 1 1 calc R . .
H1B H 0.4128 0.2105 0.662 0.056 Uiso 1 1 d R . .
H1C H 0.5541 0.178 0.6491 0.056 Uiso 1 1 d R . .
C2 C 0.2326(9) 0.1232(4) 0.4901(5) 0.0219(15) Uani 1 1 d . . .
O2 O 0.1859(7) 0.0911(3) 0.5444(4) 0.0285(13) Uani 1 1 d . . .
N3 N 0.1599(7) 0.1158(3) 0.3919(4) 0.0176(12) Uani 1 1 d . . .
C4 C 0.2143(8) 0.1539(4) 0.3327(5) 0.0189(14) Uani 1 1 d . . .
N4 N 0.1539(7) 0.1397(4) 0.2388(4) 0.0225(13) Uani 1 1 d . . .
H4A H 0.1696 0.1751 0.2043 0.027 Uiso 1 1 calc R . .
C5 C 0.3362(9) 0.2069(5) 0.3754(6) 0.0255(16) Uani 1 1 d . . .
H5A H 0.3662 0.238 0.3366 0.031 Uiso 1 1 calc R . .
C6 C 0.4063(9) 0.2116(5) 0.4702(6) 0.0268(17) Uani 1 1 d . . .
H6A H 0.4896 0.2443 0.498 0.032 Uiso 1 1 calc R . .
N10 N -0.2258(9) -0.0153(4) 0.2816(5) 0.0358(18) Uani 1 1 d . . .
H10A H -0.2758 -0.0011 0.2317 0.054 Uiso 1 1 calc R . .
H10B H -0.2713 -0.0138 0.3219 0.054 Uiso 1 1 d R . .
H10C H -0.2035 -0.0643 0.2742 0.054 Uiso 1 1 d R . .
N11 N 0.0800(10) -0.0443(4) 0.4199(6) 0.0293(16) Uani 1 1 d . . .
H11A H 0.1403 -0.0305 0.4671 0.044 Uiso 1 1 calc R . .
H11B H 0.1153 -0.0744 0.3861 0.044 Uiso 1 1 d R . .
H11C H 0.0155 -0.0714 0.4359 0.044 Uiso 1 1 d R . .
N1N N 0.5316(18) 0.0256(11) 0.4583(9) 0.063(5) Uiso 0.5 1 d PD A -1
O11 O 0.5581(19) 0.0566(8) 0.3864(10) 0.059(4) Uiso 0.5 1 d PD A -1
O12 O 0.6192(19) 0.0433(10) 0.5489(9) 0.074(6) Uiso 0.5 1 d PD A -1
O13 O 0.4100(12) -0.0168(6) 0.4385(8) 0.028(3) Uiso 0.5 1 d PD A -1
Cl1 Cl 0 -0.1726(3) 0.25 0.182(5) Uani 1 2 d S . .
O1W O 0.2821(11) 0.2173(8) 0.0973(8) 0.113(5) Uani 1 1 d . . .
H1W H 0.3536 0.2536 0.1486 0.136 Uiso 1 1 d R . .
H2W H 0.3348 0.1918 0.0557 0.136 Uiso 1 1 d R . .

loop_
_atom_site_aniso_label
_atom_site_aniso_U_11
_atom_site_aniso_U_22
_atom_site_aniso_U_33
_atom_site_aniso_U_23
_atom_site_aniso_U_13
_atom_site_aniso_U_12
Pt1 0.0271(2) 0.0207(2) 0.0128(2) 0.00015(9) 0.00874(14) -0.00300(11)
N1 0.021(3) 0.037(4) 0.016(3) 0.000(3) 0.001(3) 0.001(3)
C1 0.031(5) 0.058(6) 0.016(4) -0.001(4) 0.003(3) 0.008(4)
C2 0.026(4) 0.022(3) 0.017(3) 0.003(3) 0.009(3) 0.007(3)
O2 0.035(3) 0.029(3) 0.018(3) 0.003(2) 0.007(2) -0.006(2)
N3 0.018(3) 0.021(3) 0.016(3) 0.001(2) 0.010(2) 0.005(2)
C4 0.018(3) 0.020(3) 0.019(3) 0.002(3) 0.008(3) 0.006(3)
N4 0.027(3) 0.025(3) 0.017(3) 0.002(2) 0.010(3) 0.004(3)
C5 0.026(4) 0.028(4) 0.026(4) -0.001(3) 0.016(3) -0.005(3)
C6 0.021(4) 0.033(4) 0.024(4) -0.004(3) 0.007(3) -0.003(3)
N10 0.045(5) 0.042(4) 0.017(3) 0.005(3) 0.008(3) -0.018(4)
N11 0.043(4) 0.023(4) 0.026(4) 0.003(3) 0.019(3) -0.001(3)
Cl1 0.460(17) 0.036(2) 0.180(7) 0 0.262(10) 0
O1W 0.050(5) 0.200(13) 0.113(9) 0.091(9) 0.057(6) 0.036(7)

loop_
_atom_type_symbol
_atom_type_description
_atom_type_scat_dispersion_real
_atom_type_scat_dispersion_imag
_atom_type_scat_source
C C 0.0033 0.0016 'International Tables Vol C Tables 4.2.6.8 and 6.1.1.4'
H H 0 0 'International Tables Vol C Tables 4.2.6.8 and 6.1.1.4'
N N 0.0061 0.0033 'International Tables Vol C Tables 4.2.6.8 and 6.1.1.4'
O O 0.0106 0.006 'International Tables Vol C Tables 4.2.6.8 and 6.1.1.4'
Cl Cl 0.1484 0.1585 'International Tables Vol C Tables 4.2.6.8 and 6.1.1.4'
Pt Pt -1.7033 8.3905 'International Tables Vol C Tables 4.2.6.8 and 6.1.1.4'

loop_
_geom_angle_atom_site_label_1
_geom_angle_atom_site_label_2
_geom_angle_atom_site_label_3
_geom_angle
_geom_angle_site_symmetry_1
_geom_angle_site_symmetry_3
_geom_angle_publ_flag
N4 Pt1 N3 91.0(2) 2 . ?
N4 Pt1 N10 88.1(3) 2 . ?
N3 Pt1 N10 179.1(3) . . ?
N4 Pt1 N11 175.1(3) 2 . ?
N3 Pt1 N11 92.1(3) . . ?
N10 Pt1 N11 88.8(3) . . ?
N4 Pt1 Pt1 77.10(18) 2 2 ?
N3 Pt1 Pt1 82.55(16) . 2 ?
N10 Pt1 Pt1 97.3(2) . 2 ?
N11 Pt1 Pt1 107.0(2) . 2 ?
C6 N1 C2 120.9(6) . . ?
C6 N1 C1 120.1(7) . . ?
C2 N1 C1 118.9(7) . . ?
N1 C1 H1A 109.5 . . ?
N1 C1 H1B 109.6 . . ?
H1A C1 H1B 113 . . ?
N1 C1 H1C 110.7 . . ?
H1A C1 H1C 104.8 . . ?
H1B C1 H1C 109.1 . . ?
O2 C2 N3 121.7(7) . . ?
O2 C2 N1 119.5(7) . . ?
N3 C2 N1 118.8(7) . . ?
C2 N3 C4 120.2(6) . . ?
C2 N3 Pt1 117.7(5) . . ?
C4 N3 Pt1 122.1(5) . . ?
N4 C4 N3 119.8(7) . . ?
N4 C4 C5 121.6(7) . . ?
N3 C4 C5 118.7(6) . . ?
C4 N4 Pt1 131.1(5) . 2 ?
C4 N4 H4A 114.5 . . ?
Pt1 N4 H4A 114.5 2 . ?
C6 C5 C4 119.5(7) . . ?
C6 C5 H5A 120.3 . . ?
C4 C5 H5A 120.3 . . ?
C5 C6 N1 121.3(8) . . ?
C5 C6 H6A 119.3 . . ?
N1 C6 H6A 119.3 . . ?
Pt1 N10 H10A 109.5 . . ?
Pt1 N10 H10B 109.5 . . ?
H10A N10 H10B 112.8 . . ?
Pt1 N10 H10C 110 . . ?
H10A N10 H10C 105.7 . . ?
H10B N10 H10C 109.3 . . ?
Pt1 N11 H11A 109.5 . . ?
Pt1 N11 H11B 109.8 . . ?
H11A N11 H11B 113.7 . . ?
Pt1 N11 H11C 109.3 . . ?
H11A N11 H11C 105.1 . . ?
H11B N11 H11C 109.3 . . ?
O12 N1N O11 120.2(9) . . ?
O12 N1N O13 119.7(9) . . ?
O11 N1N O13 119.9(9) . . ?
H1W O1W H2W 111.7 . . ?

loop_
_geom_bond_atom_site_label_1
_geom_bond_atom_site_label_2
_geom_bond_distance
_geom_bond_site_symmetry_2
_geom_bond_publ_flag
Pt1 N4 2.006(6) 2 ?
Pt1 N3 2.039(6) . ?
Pt1 N10 2.048(7) . ?
Pt1 N11 2.061(7) . ?
Pt1 Pt1 2.9638(5) 2 ?
N1 C6 1.365(11) . ?
N1 C2 1.376(10) . ?
N1 C1 1.459(9) . ?
C1 H1A 0.82 . ?
C1 H1B 0.9616 . ?
C1 H1C 0.9617 . ?
C2 O2 1.227(9) . ?
C2 N3 1.364(9) . ?
N3 C4 1.385(9) . ?
C4 N4 1.320(9) . ?
C4 C5 1.420(10) . ?
N4 Pt1 2.006(6) 2 ?
N4 H4A 0.86 . ?
C5 C6 1.314(11) . ?
C5 H5A 0.93 . ?
C6 H6A 0.93 . ?
N10 H10A 0.75 . ?
N10 H10B 0.8925 . ?
N10 H10C 0.8925 . ?
N11 H11A 0.75 . ?
N11 H11B 0.8931 . ?
N11 H11C 0.8929 . ?
N1N O12 1.316(9) . ?
N1N O11 1.334(8) . ?
N1N O13 1.312(8) . ?
O1W H1W 1.0161 . ?
O1W H2W 1.0614 . ?

loop_
_geom_torsion_atom_site_label_1
_geom_torsion_atom_site_label_2
_geom_torsion_atom_site_label_3
_geom_torsion_atom_site_label_4
_geom_torsion
_geom_torsion_site_symmetry_1
_geom_torsion_site_symmetry_2
_geom_torsion_site_symmetry_3
_geom_torsion_site_symmetry_4
_geom_torsion_publ_flag
C6 N1 C2 O2 -173.9(7) . . . . ?
C1 N1 C2 O2 9.1(11) . . . . ?
C6 N1 C2 N3 4.5(11) . . . . ?
C1 N1 C2 N3 -172.4(7) . . . . ?
O2 C2 N3 C4 178.9(7) . . . . ?
N1 C2 N3 C4 0.5(10) . . . . ?
O2 C2 N3 Pt1 0.4(9) . . . . ?
N1 C2 N3 Pt1 -178.0(5) . . . . ?
N4 Pt1 N3 C2 121.3(5) 2 . . . ?
N11 Pt1 N3 C2 -54.9(5) . . . . ?
Pt1 Pt1 N3 C2 -161.8(5) 2 . . . ?
N4 Pt1 N3 C4 -57.2(6) 2 . . . ?
N11 Pt1 N3 C4 126.6(6) . . . . ?
Pt1 Pt1 N3 C4 19.7(5) 2 . . . ?
C2 N3 C4 N4 172.5(7) . . . . ?
Pt1 N3 C4 N4 -9.1(9) . . . . ?
C2 N3 C4 C5 -6.7(10) . . . . ?
Pt1 N3 C4 C5 171.7(5) . . . . ?
N3 C4 N4 Pt1 -20.3(10) . . . 2 ?
C5 C4 N4 Pt1 158.9(6) . . . 2 ?
N4 C4 C5 C6 -170.9(8) . . . . ?
N3 C4 C5 C6 8.3(11) . . . . ?
C4 C5 C6 N1 -3.4(13) . . . . ?
C2 N1 C6 C5 -3.0(12) . . . . ?
C1 N1 C6 C5 173.9(8) . . . . ?
